data_4330255
loop_
_publ_author_name
'Atsushi Kunishita'
'Mehmed Z. Ertem'
'Yuri Okubo'
'Tetsuro Tano'
'Hideki Sugimoto'
'Kei Ohkubo'
'Nobutaka Fujieda'
'Shunichi Fukuzumi'
'Christopher J. Cramer'
'Shinobu Itoh'

_publ_contact_author_email shinobu@mls.eng.osaka-u.ac.jp
_publ_contact_author_name 'Shinobu Itoh'
_publ_section_title
;
 Active Site Models for the CuASite of Peptidylglycine \a-Hydroxylating
 Monooxygenase and Dopamine \b-Monooxygenase
;
_journal_name_full 'Inorganic Chemistry'
_journal_page_first 9465
_journal_page_last 9480
_journal_paper_doi 10.1021/ic301272h
_journal_volume 51
_journal_year 2012
_chemical_formula_moiety 'C18 H30 B Cu F4 N3 O2'
_chemical_formula_sum 'C18 H30 B Cu F4 N3 O2'
_chemical_formula_weight 470.80
_space_group_IT_number 14
_symmetry_cell_setting monoclinic
_symmetry_Int_Tables_number 14
_symmetry_space_group_name_Hall '-P 2yn'
_symmetry_space_group_name_H-M 'P 1 21/n 1'
_atom_sites_solution_hydrogens geom
_atom_sites_solution_primary direct
_atom_sites_solution_secondary difmap
_cell_angle_alpha 90.0000
_cell_angle_beta 109.8490(14)
_cell_angle_gamma 90.0000
_cell_formula_units_Z 4
_cell_length_a 11.9825(5)
_cell_length_b 12.6970(5)
_cell_length_c 14.8164(6)
_cell_measurement_reflns_used 12924
_cell_measurement_temperature 113
_cell_measurement_theta_max 27.40
_cell_measurement_theta_min 3.10
_cell_volume 2120.27(15)
_computing_cell_refinement 'RAPID AUTO'
_computing_data_collection 'RAPID AUTO (Rigaku, ????)'
_computing_data_reduction 'RAPID AUTO'
_computing_molecular_graphics 'CrystalStructure 4.0'
_computing_publication_material 'CrystalStructure 4.0 (Rigaku, 2010)'
_computing_structure_refinement 'CRYSTALS (Carruthers, et al., 1999)'
_computing_structure_solution 'SIR2004 (Burla, et al., 2005)'
_diffrn_ambient_temperature 113
_diffrn_detector_area_resol_mean 10.000
_diffrn_measured_fraction_theta_full 0.997
_diffrn_measured_fraction_theta_max 0.997
_diffrn_measurement_device_type 'Rigaku R-AXIS RAPID'
_diffrn_measurement_method \w
_diffrn_radiation_type 'Mo K\a'
_diffrn_radiation_wavelength 0.71075
_diffrn_reflns_av_R_equivalents 0.0587
_diffrn_reflns_limit_h_max 15
_diffrn_reflns_limit_h_min -15
_diffrn_reflns_limit_k_max 16
_diffrn_reflns_limit_k_min -16
_diffrn_reflns_limit_l_max 18
_diffrn_reflns_limit_l_min -19
_diffrn_reflns_number 20291
_diffrn_reflns_theta_full 27.44
_diffrn_reflns_theta_max 27.44
_diffrn_standards_number 0
_exptl_absorpt_coefficient_mu 1.083
_exptl_absorpt_correction_T_max 0.907
_exptl_absorpt_correction_T_min 0.541
_exptl_absorpt_correction_type multi-scan
_exptl_absorpt_process_details 'ABSCOR (Rigaku, 1995)'
_exptl_crystal_colour blue
_exptl_crystal_density_diffrn 1.475
_exptl_crystal_description prism
_exptl_crystal_F_000 980.00
_exptl_crystal_size_max 0.520
_exptl_crystal_size_mid 0.280
_exptl_crystal_size_min 0.090
_refine_diff_density_max 1.370
_refine_diff_density_min -0.759
_refine_ls_extinction_method none
_refine_ls_goodness_of_fit_ref 0.978
_refine_ls_hydrogen_treatment constr
_refine_ls_number_parameters 310
_refine_ls_number_reflns 4039
_refine_ls_R_factor_gt 0.0566
_refine_ls_shift/su_max 0.000
_refine_ls_structure_factor_coef Fsqd
_refine_ls_weighting_details 'w = 1/[0.0057Fo^2^ + 1.0000\s(Fo^2^)]/(4Fo^2^)'
_refine_ls_weighting_scheme calc
_refine_ls_wR_factor_ref 0.1871
_reflns_number_gt 3460
_reflns_number_total 4835
_reflns_threshold_expression F^2^>2.0\s(F^2^)
_cod_data_source_file ic301272h_si_003_5.cif
_cod_data_source_block '_2Pr_OAc'
_cod_database_code 4330255

loop_
_symmetry_equiv_pos_site_id
_symmetry_equiv_pos_as_xyz
1 +X,+Y,+Z
2 1/2-X,1/2+Y,1/2-Z
3 -X,-Y,-Z
4 1/2+X,1/2-Y,1/2+Z

loop_
_atom_site_label
_atom_site_type_symbol
_atom_site_fract_x
_atom_site_fract_y
_atom_site_fract_z
_atom_site_U_iso_or_equiv
_atom_site_adp_type
_atom_site_occupancy
_atom_site_symmetry_multiplicity
_atom_site_calc_flag
_atom_site_refinement_flags
Cu(1) Cu 0.90460(4) 0.33406(3) 0.67365(3) 0.01995(15) Uani 1.0 4 d .
F(1) F 1.2929(5) 0.3097(3) 0.4924(3) 0.0723(13) Uani 0.8000 4 d .
F(2) F 1.4411(4) 0.2232(3) 0.5819(4) 0.0708(14) Uani 0.8500 4 d .
F(3) F 1.3838(5) 0.3631(4) 0.6442(4) 0.0685(14) Uani 0.8000 4 d .
F(4) F 1.2722(3) 0.2096(3) 0.6115(3) 0.0637(10) Uani 1.0 4 d .
F(5) F 1.4482(10) 0.2716(12) 0.6526(8) 0.070(4) Uani 0.3000 4 d .
F(6) F 1.2773(16) 0.3732(10) 0.6061(16) 0.097(7) Uani 0.2500 4 d .
O(1) O 1.0156(3) 0.21450(19) 0.71436(18) 0.0240(7) Uani 1.0 4 d .
O(2) O 0.8380(3) 0.1392(2) 0.6617(2) 0.0291(8) Uani 1.0 4 d .
N(1) N 0.8976(3) 0.3209(3) 0.5359(3) 0.0238(8) Uani 1.0 4 d .
N(2) N 0.7417(3) 0.3912(3) 0.6504(3) 0.0255(8) Uani 1.0 4 d .
N(3) N 0.9667(3) 0.4121(3) 0.8010(2) 0.0244(8) Uani 1.0 4 d .
C(1) C 0.7053(4) 0.3381(3) 0.7268(3) 0.0318(12) Uani 1.0 4 d .
C(2) C 0.7736(4) 0.3739(4) 0.8277(3) 0.0356(12) Uani 1.0 4 d .
C(3) C 0.9062(4) 0.3577(3) 0.8619(3) 0.0332(11) Uani 1.0 4 d .
C(4) C 0.7351(4) 0.5094(3) 0.6568(3) 0.0287(10) Uani 1.0 4 d .
C(5) C 0.8574(4) 0.5586(3) 0.6904(3) 0.0288(10) Uani 1.0 4 d .
C(6) C 0.9373(4) 0.5289(3) 0.7907(3) 0.0313(11) Uani 1.0 4 d .
C(7) C 0.6604(4) 0.3516(3) 0.5554(3) 0.0300(11) Uani 1.0 4 d .
C(8) C 0.6934(4) 0.3893(3) 0.4698(3) 0.0294(10) Uani 1.0 4 d .
C(9) C 0.8013(4) 0.3402(3) 0.4572(3) 0.0254(10) Uani 1.0 4 d .
C(10) C 0.8030(4) 0.3190(3) 0.3659(3) 0.0311(11) Uani 1.0 4 d .
C(11) C 0.9041(4) 0.2772(4) 0.3540(3) 0.0355(12) Uani 1.0 4 d .
C(12) C 1.0020(4) 0.2597(4) 0.4330(3) 0.0326(11) Uani 1.0 4 d .
C(13) C 0.9964(4) 0.2817(3) 0.5228(3) 0.0249(10) Uani 1.0 4 d .
C(14) C 1.1000(4) 0.3960(3) 0.8433(3) 0.0304(10) Uani 1.0 4 d .
C(15) C 1.1590(5) 0.4466(4) 0.9420(3) 0.0487(14) Uani 1.0 4 d .
C(16) C 1.1594(4) 0.4329(4) 0.7727(3) 0.0346(11) Uani 1.0 4 d .
C(17) C 0.9477(4) 0.1340(3) 0.6866(3) 0.0234(10) Uani 1.0 4 d .
C(18) C 1.0086(4) 0.0307(3) 0.6842(4) 0.0396(12) Uani 1.0 4 d .
B(1) B 1.3410(5) 0.2815(4) 0.5843(3) 0.0301(12) Uani 1.0 4 d .
H(1) H 0.6218 0.3536 0.7128 0.0413 Uiso 1.0 4 calc R
H(2) H 0.7157 0.2628 0.7219 0.0412 Uiso 1.0 4 calc R
H(3) H 0.7615 0.4491 0.8312 0.0472 Uiso 1.0 4 calc R
H(4) H 0.7431 0.3377 0.8721 0.0473 Uiso 1.0 4 calc R
H(5) H 0.9214 0.2827 0.8617 0.0404 Uiso 1.0 4 calc R
H(6) H 0.9399 0.3847 0.9268 0.0405 Uiso 1.0 4 calc R
H(7) H 0.6910 0.5367 0.5936 0.0360 Uiso 1.0 4 calc R
H(8) H 0.6947 0.5281 0.7012 0.0357 Uiso 1.0 4 calc R
H(9) H 0.8962 0.5366 0.6457 0.0355 Uiso 1.0 4 calc R
H(10) H 0.8468 0.6344 0.6868 0.0356 Uiso 1.0 4 calc R
H(11) H 0.8982 0.5478 0.8360 0.0370 Uiso 1.0 4 calc R
H(12) H 1.0112 0.5675 0.8058 0.0368 Uiso 1.0 4 calc R
H(13) H 0.6642 0.2754 0.5604 0.0355 Uiso 1.0 4 calc R
H(14) H 0.5816 0.3749 0.5510 0.0356 Uiso 1.0 4 calc R
H(15) H 0.6296 0.3744 0.4103 0.0328 Uiso 1.0 4 calc R
H(16) H 0.7084 0.4645 0.4748 0.0327 Uiso 1.0 4 calc R
H(17) H 0.7356 0.3318 0.3129 0.0357 Uiso 1.0 4 calc R
H(18) H 0.9049 0.2616 0.2929 0.0428 Uiso 1.0 4 calc R
H(19) H 1.0709 0.2331 0.4259 0.0405 Uiso 1.0 4 calc R
H(20) H 1.0632 0.2693 0.5765 0.0299 Uiso 1.0 4 calc R
H(21) H 1.1138 0.3199 0.8514 0.0338 Uiso 1.0 4 calc R
H(22) H 1.1505 0.5218 0.9364 0.0516 Uiso 1.0 4 calc R
H(23) H 1.1204 0.4210 0.9848 0.0518 Uiso 1.0 4 calc R
H(24) H 1.2417 0.4288 0.9669 0.0518 Uiso 1.0 4 calc R
H(25) H 1.1423 0.5062 0.7590 0.0387 Uiso 1.0 4 calc R
H(26) H 1.2437 0.4229 0.7990 0.0390 Uiso 1.0 4 calc R
H(27) H 1.1279 0.3928 0.7146 0.0387 Uiso 1.0 4 calc R
H(28) H 0.9828 0.0038 0.6198 0.0468 Uiso 1.0 4 calc R
H(29) H 1.0928 0.0420 0.7058 0.0468 Uiso 1.0 4 calc R
H(30) H 0.9899 -0.0193 0.7255 0.0466 Uiso 1.0 4 calc R

loop_
_atom_site_aniso_label
_atom_site_aniso_U_11
_atom_site_aniso_U_22
_atom_site_aniso_U_33
_atom_site_aniso_U_12
_atom_site_aniso_U_13
_atom_site_aniso_U_23
Cu(1) 0.0214(3) 0.0194(3) 0.0182(3) 0.00084(15) 0.0057(3) 0.00132(14)
F(1) 0.140(5) 0.0368(17) 0.0164(16) -0.016(3) -0.005(2) 0.0121(14)
F(2) 0.057(3) 0.051(3) 0.112(4) 0.0046(19) 0.039(3) 0.004(3)
F(3) 0.092(4) 0.050(3) 0.056(3) -0.009(3) 0.016(3) -0.025(2)
F(4) 0.0380(16) 0.0543(18) 0.098(3) -0.0010(13) 0.0219(18) 0.0251(17)
F(5) 0.047(7) 0.111(11) 0.044(6) -0.012(7) 0.004(6) 0.009(7)
F(6) 0.101(12) 0.028(6) 0.22(2) -0.001(7) 0.132(15) -0.004(9)
O(1) 0.0231(14) 0.0199(12) 0.0252(13) -0.0006(10) 0.0030(12) 0.0003(10)
O(2) 0.0242(15) 0.0286(13) 0.0319(16) -0.0009(12) 0.0062(13) 0.0006(12)
N(1) 0.0243(17) 0.0269(15) 0.0198(16) -0.0018(12) 0.0071(14) 0.0032(12)
N(2) 0.0269(17) 0.0225(15) 0.0298(18) 0.0012(13) 0.0130(15) 0.0016(12)
N(3) 0.0340(18) 0.0194(14) 0.0185(15) 0.0008(13) 0.0073(14) -0.0001(12)
C(1) 0.033(3) 0.030(2) 0.039(3) 0.0023(16) 0.023(2) 0.0082(16)
C(2) 0.052(3) 0.033(3) 0.033(3) 0.005(2) 0.029(2) 0.0104(18)
C(3) 0.051(3) 0.0293(19) 0.021(2) 0.0097(19) 0.014(2) 0.0051(16)
C(4) 0.035(3) 0.0253(18) 0.029(2) 0.0091(16) 0.0156(19) 0.0062(15)
C(5) 0.042(3) 0.0194(16) 0.027(2) 0.0064(16) 0.0149(19) 0.0018(14)
C(6) 0.045(3) 0.0192(17) 0.028(2) 0.0036(17) 0.0109(19) 0.0005(15)
C(7) 0.0206(19) 0.033(2) 0.035(3) 0.0003(16) 0.0076(18) 0.0033(17)
C(8) 0.027(2) 0.0306(19) 0.024(2) 0.0001(16) 0.0004(18) 0.0050(15)
C(9) 0.023(2) 0.0273(19) 0.023(2) -0.0055(14) 0.0034(17) 0.0041(14)
C(10) 0.032(3) 0.036(2) 0.021(2) -0.0086(17) 0.0031(19) 0.0032(16)
C(11) 0.042(3) 0.044(3) 0.021(2) -0.010(2) 0.012(2) -0.0035(17)
C(12) 0.032(3) 0.042(3) 0.028(3) -0.0020(18) 0.0148(19) -0.0027(17)
C(13) 0.0219(19) 0.0307(19) 0.0223(19) -0.0028(15) 0.0079(17) 0.0007(15)
C(14) 0.035(3) 0.0234(18) 0.026(2) 0.0011(16) 0.0022(18) -0.0019(15)
C(15) 0.063(4) 0.038(3) 0.028(3) -0.011(3) -0.006(3) -0.0034(18)
C(16) 0.024(2) 0.033(2) 0.040(3) -0.0058(16) 0.0014(19) 0.0017(18)
C(17) 0.028(2) 0.0235(17) 0.0176(18) 0.0008(16) 0.0068(16) 0.0010(14)
C(18) 0.036(3) 0.026(2) 0.053(3) 0.0027(18) 0.011(3) -0.0053(19)
B(1) 0.032(3) 0.036(3) 0.019(2) -0.0014(19) 0.005(2) 0.0004(17)

loop_
_atom_type_symbol
_atom_type_description
_atom_type_scat_dispersion_real
_atom_type_scat_dispersion_imag
_atom_type_scat_source
C C 0.003 0.002
;
International Tables for Crystallography
(1992, Vol. C, Tables 4.2.6.8 and 6.1.1.4)
;
H H 0.000 0.000
;
International Tables for Crystallography
(1992, Vol. C, Table 6.1.1.4)
;
B B 0.001 0.001
;
International Tables for Crystallography
(1992, Vol. C, Tables 4.2.6.8 and 6.1.1.4)
;
Cu Cu 0.320 1.265
;
International Tables for Crystallography
(1992, Vol. C, Tables 4.2.6.8 and 6.1.1.4)
;
F F 0.017 0.010
;
International Tables for Crystallography
(1992, Vol. C, Tables 4.2.6.8 and 6.1.1.4)
;
N N 0.006 0.003
;
International Tables for Crystallography
(1992, Vol. C, Tables 4.2.6.8 and 6.1.1.4)
;
O O 0.011 0.006
;
International Tables for Crystallography
(1992, Vol. C, Tables 4.2.6.8 and 6.1.1.4)
;

loop_
_geom_angle_atom_site_label_1
_geom_angle_atom_site_label_2
_geom_angle_atom_site_label_3
_geom_angle
_geom_angle_publ_flag
O(1) Cu(1) N(1) 92.17(12) yes
O(1) Cu(1) N(2) 148.12(13) yes
O(1) Cu(1) N(3) 95.45(11) yes
N(1) Cu(1) N(2) 98.78(14) yes
N(1) Cu(1) N(3) 148.54(14) yes
N(2) Cu(1) N(3) 90.65(13) yes
F(5) F(2) B(1) 61.2(6) yes
F(5) F(3) F(6) 126.9(9) yes
F(5) F(3) B(1) 59.1(5) yes
F(6) F(3) B(1) 70.7(9) yes
F(2) F(5) F(3) 119.0(9) yes
F(2) F(5) B(1) 67.8(6) yes
F(3) F(5) B(1) 59.3(6) yes
F(3) F(6) B(1) 58.8(8) yes
Cu(1) O(1) C(17) 103.1(3) yes
Cu(1) N(1) C(9) 125.8(4) yes
Cu(1) N(1) C(13) 115.8(3) yes
C(9) N(1) C(13) 118.3(4) yes
Cu(1) N(2) C(1) 102.9(3) yes
Cu(1) N(2) C(4) 114.8(3) yes
Cu(1) N(2) C(7) 109.0(3) yes
C(1) N(2) C(4) 111.3(4) yes
C(1) N(2) C(7) 107.1(3) yes
C(4) N(2) C(7) 111.2(3) yes
Cu(1) N(3) C(3) 103.5(2) yes
Cu(1) N(3) C(6) 112.5(2) yes
Cu(1) N(3) C(14) 108.6(3) yes
C(3) N(3) C(6) 111.4(4) yes
C(3) N(3) C(14) 110.2(3) yes
C(6) N(3) C(14) 110.4(3) yes
N(2) C(1) C(2) 114.3(4) yes
C(1) C(2) C(3) 116.5(5) yes
N(3) C(3) C(2) 113.8(4) yes
N(2) C(4) C(5) 111.5(3) yes
C(4) C(5) C(6) 115.9(4) yes
N(3) C(6) C(5) 112.9(3) yes
N(2) C(7) C(8) 113.8(4) yes
C(7) C(8) C(9) 116.7(4) yes
N(1) C(9) C(8) 119.1(4) yes
N(1) C(9) C(10) 120.9(4) yes
C(8) C(9) C(10) 120.0(4) yes
C(9) C(10) C(11) 120.0(4) yes
C(10) C(11) C(12) 119.1(4) yes
C(11) C(12) C(13) 118.9(4) yes
N(1) C(13) C(12) 122.7(3) yes
N(3) C(14) C(15) 114.6(4) yes
N(3) C(14) C(16) 110.2(3) yes
C(15) C(14) C(16) 110.7(4) yes
O(1) C(17) O(2) 123.0(4) yes
O(1) C(17) C(18) 116.2(4) yes
O(2) C(17) C(18) 120.8(4) yes
F(1) B(1) F(2) 101.0(5) yes
F(1) B(1) F(3) 113.7(4) yes
F(1) B(1) F(4) 112.4(4) yes
F(1) B(1) F(5) 139.9(8) yes
F(1) B(1) F(6) 86.3(9) yes
F(2) B(1) F(3) 106.4(4) yes
F(2) B(1) F(4) 104.8(4) yes
F(2) B(1) F(5) 51.0(7) yes
F(2) B(1) F(6) 156.1(7) yes
F(3) B(1) F(4) 116.6(5) yes
F(3) B(1) F(5) 61.5(7) yes
F(3) B(1) F(6) 50.4(7) yes
F(4) B(1) F(5) 103.3(7) yes
F(4) B(1) F(6) 93.1(9) yes
F(5) B(1) F(6) 109.8(10) yes
N(2) C(1) H(1) 106.868 no
N(2) C(1) H(2) 107.904 no
C(2) C(1) H(1) 108.871 no
C(2) C(1) H(2) 109.320 no
H(1) C(1) H(2) 109.468 no
C(1) C(2) H(3) 107.983 no
C(1) C(2) H(4) 109.013 no
C(3) C(2) H(3) 105.984 no
C(3) C(2) H(4) 107.684 no
H(3) C(2) H(4) 109.472 no
N(3) C(3) H(5) 108.668 no
N(3) C(3) H(6) 108.022 no
C(2) C(3) H(5) 108.053 no
C(2) C(3) H(6) 108.749 no
H(5) C(3) H(6) 109.500 no
N(2) C(4) H(7) 108.559 no
N(2) C(4) H(8) 109.555 no
C(5) C(4) H(7) 108.620 no
C(5) C(4) H(8) 109.097 no
H(7) C(4) H(8) 109.503 no
C(4) C(5) H(9) 106.889 no
C(4) C(5) H(10) 107.260 no
C(6) C(5) H(9) 107.992 no
C(6) C(5) H(10) 109.172 no
H(9) C(5) H(10) 109.472 no
N(3) C(6) H(11) 108.816 no
N(3) C(6) H(12) 107.881 no
C(5) C(6) H(11) 108.948 no
C(5) C(6) H(12) 108.776 no
H(11) C(6) H(12) 109.503 no
N(2) C(7) H(13) 105.314 no
N(2) C(7) H(14) 105.571 no
C(8) C(7) H(13) 110.892 no
C(8) C(7) H(14) 111.690 no
H(13) C(7) H(14) 109.164 no
C(7) C(8) H(15) 110.317 no
C(7) C(8) H(16) 109.737 no
C(9) C(8) H(15) 104.627 no
C(9) C(8) H(16) 105.882 no
H(15) C(8) H(16) 109.259 no
C(9) C(10) H(17) 119.637 no
C(11) C(10) H(17) 120.339 no
C(10) C(11) H(18) 120.152 no
C(12) C(11) H(18) 120.717 no
C(11) C(12) H(19) 119.968 no
C(13) C(12) H(19) 121.095 no
N(1) C(13) H(20) 118.670 no
C(12) C(13) H(20) 118.629 no
N(3) C(14) H(21) 107.074 no
C(15) C(14) H(21) 107.010 no
C(16) C(14) H(21) 106.779 no
C(14) C(15) H(22) 109.528 no
C(14) C(15) H(23) 108.532 no
C(14) C(15) H(24) 110.435 no
H(22) C(15) H(23) 109.446 no
H(22) C(15) H(24) 109.438 no
H(23) C(15) H(24) 109.443 no
C(14) C(16) H(25) 109.158 no
C(14) C(16) H(26) 110.682 no
C(14) C(16) H(27) 108.658 no
H(25) C(16) H(26) 109.441 no
H(25) C(16) H(27) 109.440 no
H(26) C(16) H(27) 109.442 no
C(17) C(18) H(28) 109.707 no
C(17) C(18) H(29) 108.880 no
C(17) C(18) H(30) 109.905 no
H(28) C(18) H(29) 109.445 no
H(28) C(18) H(30) 109.445 no
H(29) C(18) H(30) 109.444 no

loop_
_geom_bond_atom_site_label_1
_geom_bond_atom_site_label_2
_geom_bond_distance
_geom_bond_publ_flag
Cu(1) O(1) 1.973(3) yes
Cu(1) N(1) 2.022(4) yes
Cu(1) N(2) 2.000(4) yes
Cu(1) N(3) 2.036(3) yes
F(1) B(1) 1.335(6) yes
F(2) F(5) 1.193(14) yes
F(2) B(1) 1.420(7) yes
F(3) F(5) 1.377(15) yes
F(3) F(6) 1.214(18) yes
F(3) B(1) 1.347(6) yes
F(4) B(1) 1.379(7) yes
F(5) B(1) 1.344(11) yes
F(6) B(1) 1.487(18) yes
O(1) C(17) 1.285(5) yes
O(2) C(17) 1.240(5) yes
N(1) C(9) 1.355(5) yes
N(1) C(13) 1.357(6) yes
N(2) C(1) 1.504(6) yes
N(2) C(4) 1.507(5) yes
N(2) C(7) 1.501(5) yes
N(3) C(3) 1.503(6) yes
N(3) C(6) 1.520(5) yes
N(3) C(14) 1.518(5) yes
C(1) C(2) 1.510(6) yes
C(2) C(3) 1.509(7) yes
C(4) C(5) 1.514(6) yes
C(5) C(6) 1.517(5) yes
C(7) C(8) 1.528(7) yes
C(8) C(9) 1.503(7) yes
C(9) C(10) 1.387(7) yes
C(10) C(11) 1.388(7) yes
C(11) C(12) 1.365(5) yes
C(12) C(13) 1.383(6) yes
C(14) C(15) 1.533(6) yes
C(14) C(16) 1.524(7) yes
C(17) C(18) 1.507(6) yes
C(1) H(1) 0.970 no
C(1) H(2) 0.970 no
C(2) H(3) 0.970 no
C(2) H(4) 0.970 no
C(3) H(5) 0.970 no
C(3) H(6) 0.970 no
C(4) H(7) 0.970 no
C(4) H(8) 0.970 no
C(5) H(9) 0.970 no
C(5) H(10) 0.970 no
C(6) H(11) 0.970 no
C(6) H(12) 0.970 no
C(7) H(13) 0.970 no
C(7) H(14) 0.970 no
C(8) H(15) 0.970 no
C(8) H(16) 0.970 no
C(10) H(17) 0.930 no
C(11) H(18) 0.930 no
C(12) H(19) 0.930 no
C(13) H(20) 0.930 no
C(14) H(21) 0.980 no
C(15) H(22) 0.960 no
C(15) H(23) 0.960 no
C(15) H(24) 0.960 no
C(16) H(25) 0.960 no
C(16) H(26) 0.960 no
C(16) H(27) 0.960 no
C(18) H(28) 0.960 no
C(18) H(29) 0.960 no
C(18) H(30) 0.960 no

loop_
_geom_contact_atom_site_label_1
_geom_contact_atom_site_label_2
_geom_contact_distance
_geom_contact_publ_flag
_geom_contact_site_symmetry_2
Cu(1) O(2) 2.588(3) no .
Cu(1) C(2) 3.219(6) no .
Cu(1) C(5) 2.934(4) no .
Cu(1) C(8) 3.290(4) no .
Cu(1) C(16) 3.163(4) no .
O(1) C(3) 3.428(6) no .
O(1) C(13) 2.897(5) no .
O(1) C(14) 2.944(5) no .
O(1) C(16) 3.224(5) no .
O(2) N(1) 3.196(5) no .
O(2) N(2) 3.387(4) no .
O(2) C(1) 3.299(6) no .
O(2) C(7) 3.466(5) no .
N(1) C(7) 2.979(6) no .
N(1) C(11) 2.778(6) no .
N(1) C(17) 3.174(5) no .
N(2) C(3) 3.113(5) no .
N(2) C(6) 3.092(5) no .
N(2) C(9) 3.241(6) no .
N(3) C(1) 3.093(6) no .
N(3) C(4) 3.125(5) no .
C(1) C(5) 3.482(6) no .
C(1) C(6) 3.564(6) no .
C(2) C(4) 2.965(6) no .
C(2) C(5) 3.469(7) no .
C(2) C(6) 2.957(7) no .
C(3) C(4) 3.594(6) no .
C(3) C(5) 3.507(6) no .
C(3) C(15) 3.069(7) no .
C(4) C(8) 3.051(6) no .
C(6) C(15) 3.021(6) no .
C(6) C(16) 3.020(7) no .
C(9) C(12) 2.746(7) no .
C(10) C(13) 2.710(5) no .
C(13) C(17) 3.272(6) no .
F(1) C(2) 3.326(6) no 4_554
F(1) C(3) 3.447(7) no 4_554
F(1) C(4) 3.125(6) no 3_766
F(1) C(5) 3.171(5) no 3_766
F(1) C(12) 3.353(7) no .
F(2) C(1) 3.485(6) no 1_655
F(2) C(3) 3.306(7) no 4_554
F(2) C(6) 3.147(6) no 2_746
F(2) C(7) 3.227(7) no 1_655
F(3) C(8) 3.541(6) no 3_766
F(3) C(11) 3.518(7) no 4_555
F(3) C(18) 3.229(6) no 2_756
F(4) C(11) 3.403(5) no 4_555
F(4) C(12) 3.474(5) no .
F(4) C(13) 3.246(5) no .
F(4) C(15) 3.591(6) no 2_746
F(5) C(1) 3.018(12) no 1_655
F(5) C(6) 3.362(15) no 2_746
F(5) C(7) 3.472(14) no 1_655
F(5) C(11) 3.261(14) no 4_555
F(6) C(8) 3.278(15) no 3_766
F(6) C(13) 3.374(17) no .
F(6) C(16) 3.32(3) no .
O(1) C(10) 3.439(5) no 4_555
O(2) C(4) 3.510(6) no 2_646
O(2) C(15) 3.412(5) no 4_454
C(1) F(2) 3.485(6) no 1_455
C(1) F(5) 3.018(12) no 1_455
C(2) F(1) 3.326(6) no 4_455
C(3) F(1) 3.447(7) no 4_455
C(3) F(2) 3.306(7) no 4_455
C(4) F(1) 3.125(6) no 3_766
C(4) O(2) 3.510(6) no 2_656
C(5) F(1) 3.171(5) no 3_766
C(6) F(2) 3.147(6) no 2_756
C(6) F(5) 3.362(15) no 2_756
C(7) F(2) 3.227(7) no 1_455
C(7) F(5) 3.472(14) no 1_455
C(8) F(3) 3.541(6) no 3_766
C(8) F(6) 3.278(15) no 3_766
C(10) O(1) 3.439(5) no 4_454
C(10) C(14) 3.594(6) no 4_454
C(11) F(3) 3.518(7) no 4_454
C(11) F(4) 3.403(5) no 4_454
C(11) F(5) 3.261(14) no 4_454
C(12) F(1) 3.353(7) no .
C(12) F(4) 3.474(5) no .
C(13) F(4) 3.246(5) no .
C(13) F(6) 3.374(17) no .
C(14) C(10) 3.594(6) no 4_555
C(15) F(4) 3.591(6) no 2_756
C(15) O(2) 3.412(5) no 4_555
C(16) F(6) 3.32(3) no .
C(18) F(3) 3.229(6) no 2_746
Cu(1) H(2) 2.7480 no .
Cu(1) H(5) 2.8012 no .
Cu(1) H(7) 3.5382 no .
Cu(1) H(9) 2.6014 no .
Cu(1) H(12) 3.5431 no .
Cu(1) H(13) 2.8960 no .
Cu(1) H(16) 3.4993 no .
Cu(1) H(20) 2.8673 no .
Cu(1) H(21) 2.9611 no .
Cu(1) H(25) 3.4698 no .
Cu(1) H(27) 2.6424 no .
O(1) H(5) 2.9089 no .
O(1) H(20) 2.4036 no .
O(1) H(21) 2.3826 no .
O(1) H(27) 2.6334 no .
O(1) H(28) 2.9834 no .
O(1) H(29) 2.3972 no .
O(1) H(30) 2.9953 no .
O(2) H(2) 2.5099 no .
O(2) H(5) 3.3304 no .
O(2) H(13) 2.7319 no .
O(2) H(28) 2.6606 no .
O(2) H(29) 3.1480 no .
O(2) H(30) 2.6619 no .
N(1) H(9) 3.1887 no .
N(1) H(13) 2.9967 no .
N(1) H(15) 3.1907 no .
N(1) H(16) 2.8091 no .
N(1) H(17) 3.2170 no .
N(1) H(19) 3.2408 no .
N(1) H(27) 3.2404 no .
N(2) H(3) 2.7097 no .
N(2) H(4) 3.3487 no .
N(2) H(5) 3.4289 no .
N(2) H(9) 2.6314 no .
N(2) H(10) 3.3092 no .
N(2) H(11) 3.3959 no .
N(2) H(15) 3.3560 no .
N(2) H(16) 2.6617 no .
N(3) H(2) 3.4094 no .
N(3) H(3) 2.6858 no .
N(3) H(4) 3.3312 no .
N(3) H(8) 3.4216 no .
N(3) H(9) 2.6811 no .
N(3) H(10) 3.3536 no .
N(3) H(22) 2.7948 no .
N(3) H(23) 2.7219 no .
N(3) H(24) 3.3826 no .
N(3) H(25) 2.6698 no .
N(3) H(26) 3.3317 no .
N(3) H(27) 2.6662 no .
C(1) H(5) 2.7714 no .
C(1) H(6) 3.3729 no .
C(1) H(7) 3.1711 no .
C(1) H(8) 2.4379 no .
C(1) H(11) 3.5370 no .
C(1) H(13) 2.4764 no .
C(1) H(14) 2.5647 no .
C(2) H(8) 2.6522 no .
C(2) H(11) 2.6444 no .
C(3) H(1) 3.3736 no .
C(3) H(2) 2.7843 no .
C(3) H(8) 3.5597 no .
C(3) H(11) 2.4404 no .
C(3) H(12) 3.1747 no .
C(3) H(21) 2.5893 no .
C(3) H(22) 3.4541 no .
C(3) H(23) 2.7150 no .
C(4) H(1) 2.6853 no .
C(4) H(2) 3.3074 no .
C(4) H(3) 2.6095 no .
C(4) H(11) 2.7541 no .
C(4) H(12) 3.3766 no .
C(4) H(13) 3.2812 no .
C(4) H(14) 2.6084 no .
C(4) H(16) 2.6661 no .
C(5) H(3) 3.0392 no .
C(5) H(16) 3.3081 no .
C(5) H(25) 3.2817 no .
C(6) H(3) 2.5839 no .
C(6) H(5) 3.3238 no .
C(6) H(6) 2.7156 no .
C(6) H(7) 3.3760 no .
C(6) H(8) 2.7551 no .
C(6) H(21) 3.3215 no .
C(6) H(22) 2.7295 no .
C(6) H(23) 3.2668 no .
C(6) H(25) 2.6693 no .
C(6) H(27) 3.3507 no .
C(7) H(1) 2.5272 no .
C(7) H(2) 2.5851 no .
C(7) H(7) 2.4165 no .
C(7) H(8) 3.0421 no .
C(7) H(9) 3.5671 no .
C(8) H(7) 2.6276 no .
C(8) H(9) 3.4485 no .
C(8) H(17) 2.6443 no .
C(9) H(13) 2.7234 no .
C(9) H(14) 3.3972 no .
C(9) H(18) 3.2429 no .
C(9) H(20) 3.1645 no .
C(10) H(15) 2.4842 no .
C(10) H(16) 2.9238 no .
C(10) H(19) 3.2168 no .
C(11) H(20) 3.2001 no .
C(12) H(17) 3.2159 no .
C(13) H(18) 3.2151 no .
C(13) H(27) 3.0837 no .
C(14) H(5) 2.6682 no .
C(14) H(6) 2.6162 no .
C(14) H(9) 3.5874 no .
C(14) H(11) 3.0664 no .
C(14) H(12) 2.4052 no .
C(15) H(5) 3.3990 no .
C(15) H(6) 2.6759 no .
C(15) H(11) 3.2481 no .
C(15) H(12) 2.6715 no .
C(15) H(25) 2.7557 no .
C(15) H(26) 2.6583 no .
C(15) H(27) 3.3319 no .
C(16) H(9) 3.3455 no .
C(16) H(12) 2.6278 no .
C(16) H(20) 3.4382 no .
C(16) H(22) 2.7099 no .
C(16) H(23) 3.3328 no .
C(16) H(24) 2.7062 no .
C(17) H(2) 3.4158 no .
C(17) H(5) 3.3098 no .
C(17) H(20) 3.0110 no .
C(17) H(21) 3.4931 no .
C(18) H(20) 3.5870 no .
H(1) H(3) 2.3141 no .
H(1) H(4) 2.3220 no .
H(1) H(7) 3.1952 no .
H(1) H(8) 2.4082 no .
H(1) H(13) 2.6693 no .
H(1) H(14) 2.2956 no .
H(2) H(3) 2.8137 no .
H(2) H(4) 2.3380 no .
H(2) H(5) 2.6391 no .
H(2) H(8) 3.3831 no .
H(2) H(13) 2.2647 no .
H(2) H(14) 2.8725 no .
H(3) H(5) 2.7840 no .
H(3) H(6) 2.2778 no .
H(3) H(7) 3.5112 no .
H(3) H(8) 2.0757 no .
H(3) H(10) 3.5558 no .
H(3) H(11) 2.0436 no .
H(3) H(12) 3.4810 no .
H(4) H(5) 2.3013 no .
H(4) H(6) 2.2968 no .
H(4) H(8) 3.4049 no .
H(4) H(11) 3.3956 no .
H(5) H(11) 3.3882 no .
H(5) H(21) 2.4084 no .
H(5) H(23) 3.0230 no .
H(6) H(11) 2.4274 no .
H(6) H(12) 3.2209 no .
H(6) H(21) 2.8010 no .
H(6) H(22) 3.0288 no .
H(6) H(23) 2.0891 no .
H(6) H(24) 3.5054 no .
H(7) H(9) 2.3131 no .
H(7) H(10) 2.2758 no .
H(7) H(13) 3.3536 no .
H(7) H(14) 2.4044 no .
H(7) H(15) 3.2877 no .
H(7) H(16) 2.0560 no .
H(8) H(9) 2.8047 no .
H(8) H(10) 2.3358 no .
H(8) H(11) 2.5868 no .
H(8) H(14) 2.9201 no .
H(8) H(16) 3.5072 no .
H(9) H(11) 2.8160 no .
H(9) H(12) 2.3368 no .
H(9) H(16) 2.9052 no .
H(9) H(25) 2.8813 no .
H(9) H(27) 3.1877 no .
H(10) H(11) 2.3570 no .
H(10) H(12) 2.3139 no .
H(11) H(22) 2.8998 no .
H(11) H(23) 3.2486 no .
H(11) H(25) 3.5225 no .
H(12) H(21) 3.3596 no .
H(12) H(22) 2.1623 no .
H(12) H(23) 3.1384 no .
H(12) H(24) 3.4570 no .
H(12) H(25) 2.0724 no .
H(12) H(26) 3.3663 no .
H(12) H(27) 3.1598 no .
H(13) H(15) 2.4641 no .
H(13) H(16) 2.8472 no .
H(14) H(15) 2.3438 no .
H(14) H(16) 2.4581 no .
H(15) H(17) 2.2875 no .
H(16) H(17) 3.0391 no .
H(17) H(18) 2.3248 no .
H(18) H(19) 2.3046 no .
H(19) H(20) 2.3093 no .
H(20) H(27) 2.4845 no .
H(20) H(29) 3.4155 no .
H(21) H(22) 2.8237 no .
H(21) H(23) 2.3348 no .
H(21) H(24) 2.3256 no .
H(21) H(25) 2.8108 no .
H(21) H(26) 2.3570 no .
H(21) H(27) 2.2858 no .
H(22) H(25) 2.6050 no .
H(22) H(26) 2.9174 no .
H(22) H(27) 3.5988 no .
H(23) H(26) 3.5383 no .
H(24) H(25) 3.0626 no .
H(24) H(26) 2.4962 no .
H(24) H(27) 3.5464 no .
F(1) H(4) 2.5125 no 4_554
F(1) H(5) 3.0858 no 4_554
F(1) H(6) 3.3619 no 4_554
F(1) H(7) 2.3717 no 3_766
F(1) H(8) 3.5748 no 3_766
F(1) H(9) 3.1582 no 3_766
F(1) H(10) 2.7075 no 3_766
F(1) H(14) 3.3709 no 1_655
F(1) H(16) 2.9080 no 3_766
F(1) H(19) 2.6859 no .
F(1) H(20) 3.4230 no .
F(2) H(1) 2.8883 no 1_655
F(2) H(2) 3.2776 no 1_655
F(2) H(4) 3.2989 no 4_554
F(2) H(5) 3.1912 no 4_554
F(2) H(6) 2.6711 no 4_554
F(2) H(11) 2.9247 no 2_746
F(2) H(12) 2.5209 no 2_746
F(2) H(13) 2.8749 no 1_655
F(2) H(14) 2.6970 no 1_655
F(2) H(18) 3.3046 no 4_555
F(2) H(22) 2.7594 no 2_746
F(2) H(23) 3.4834 no 4_554
F(3) H(1) 2.6861 no 1_655
F(3) H(7) 3.5626 no 3_766
F(3) H(14) 3.1260 no 1_655
F(3) H(15) 3.4204 no 3_766
F(3) H(16) 2.7930 no 3_766
F(3) H(18) 2.6538 no 4_555
F(3) H(26) 3.3569 no .
F(3) H(27) 3.5778 no .
F(3) H(29) 3.1230 no 2_756
F(3) H(30) 2.5023 no 2_756
F(4) H(4) 3.4960 no 4_554
F(4) H(12) 3.0543 no 2_746
F(4) H(17) 3.2036 no 4_555
F(4) H(18) 2.6427 no 4_555
F(4) H(19) 2.9940 no .
F(4) H(20) 2.4969 no .
F(4) H(22) 2.7371 no 2_746
F(4) H(25) 3.1729 no 2_746
F(4) H(27) 3.5406 no .
F(5) H(1) 2.2244 no 1_655
F(5) H(2) 3.0171 no 1_655
F(5) H(10) 3.2805 no 2_746
F(5) H(11) 3.3589 no 2_746
F(5) H(12) 2.6698 no 2_746
F(5) H(13) 3.3121 no 1_655
F(5) H(14) 2.8588 no 1_655
F(5) H(18) 2.3452 no 4_555
F(5) H(22) 3.4845 no 2_746
F(5) H(30) 3.1538 no 2_756
F(6) H(7) 3.3110 no 3_766
F(6) H(15) 3.4282 no 3_766
F(6) H(16) 2.4186 no 3_766
F(6) H(18) 3.1710 no 4_555
F(6) H(19) 3.4534 no .
F(6) H(20) 2.7840 no .
F(6) H(26) 3.0849 no .
F(6) H(27) 2.7945 no .
F(6) H(29) 3.4406 no 2_756
F(6) H(30) 3.3380 no 2_756
O(1) H(15) 2.9787 no 4_555
O(1) H(17) 2.6101 no 4_555
O(2) H(3) 2.7095 no 2_646
O(2) H(8) 2.6097 no 2_646
O(2) H(11) 3.0695 no 2_646
O(2) H(23) 3.1010 no 4_454
O(2) H(24) 2.8542 no 4_454
C(1) H(10) 3.0428 no 2_646
C(1) H(30) 3.2194 no 2_656
C(2) H(10) 3.3407 no 2_646
C(2) H(19) 3.5024 no 4_455
C(2) H(22) 3.5548 no 3_767
C(2) H(30) 3.2767 no 2_656
C(5) H(2) 3.1548 no 2_656
C(5) H(18) 3.5923 no 3_766
C(5) H(19) 3.4213 no 3_766
C(6) H(2) 3.4615 no 2_656
C(8) H(21) 3.1478 no 4_454
C(9) H(21) 3.0414 no 4_454
C(9) H(24) 3.5027 no 4_454
C(10) H(21) 2.8220 no 4_454
C(10) H(25) 3.0995 no 3_766
C(10) H(26) 3.2313 no 4_454
C(10) H(29) 3.3202 no 4_454
C(11) H(9) 3.3630 no 3_766
C(11) H(10) 3.4294 no 3_766
C(11) H(12) 3.4864 no 3_766
C(11) H(25) 3.1695 no 3_766
C(11) H(26) 3.1227 no 4_454
C(12) H(4) 3.5300 no 4_554
C(12) H(9) 3.2402 no 3_766
C(12) H(10) 3.2281 no 3_766
C(12) H(28) 3.4554 no 3_756
C(14) H(15) 3.5577 no 4_555
C(14) H(17) 3.4212 no 4_555
C(15) H(3) 3.4319 no 3_767
C(15) H(6) 3.3669 no 3_767
C(15) H(11) 3.5804 no 3_767
C(15) H(13) 3.3101 no 4_555
C(16) H(17) 3.4806 no 4_555
C(16) H(29) 3.1941 no 2_756
C(17) H(3) 3.3780 no 2_646
C(17) H(8) 3.0671 no 2_646
C(17) H(15) 3.2927 no 4_555
C(17) H(17) 3.3478 no 4_555
C(17) H(24) 3.4446 no 4_454
C(18) H(1) 3.3828 no 2_646
C(18) H(3) 3.3315 no 2_646
C(18) H(8) 3.4098 no 2_646
C(18) H(15) 3.3879 no 4_555
C(18) H(17) 3.2495 no 4_555
C(18) H(26) 3.2002 no 2_746
B(1) H(1) 3.3817 no 1_655
B(1) H(4) 3.3237 no 4_554
B(1) H(7) 3.4248 no 3_766
B(1) H(12) 3.3485 no 2_746
B(1) H(14) 3.3047 no 1_655
B(1) H(16) 3.3411 no 3_766
B(1) H(18) 2.9720 no 4_555
B(1) H(19) 3.3470 no .
B(1) H(20) 3.2946 no .
B(1) H(22) 3.3168 no 2_746
H(1) F(2) 2.8883 no 1_455
H(1) F(3) 2.6861 no 1_455
H(1) F(5) 2.2244 no 1_455
H(1) C(18) 3.3828 no 2_656
H(1) B(1) 3.3817 no 1_455
H(1) H(10) 3.1175 no 2_646
H(1) H(18) 3.5215 no 4_455
H(1) H(19) 3.5865 no 4_455
H(1) H(30) 2.4614 no 2_656
H(2) F(2) 3.2776 no 1_455
H(2) F(5) 3.0171 no 1_455
H(2) C(5) 3.1548 no 2_646
H(2) C(6) 3.4615 no 2_646
H(2) H(8) 3.2415 no 2_646
H(2) H(10) 2.3951 no 2_646
H(2) H(11) 3.0422 no 2_646
H(2) H(12) 3.5986 no 2_646
H(3) O(2) 2.7095 no 2_656
H(3) C(15) 3.4319 no 3_767
H(3) C(17) 3.3780 no 2_656
H(3) C(18) 3.3315 no 2_656
H(3) H(22) 3.2612 no 3_767
H(3) H(23) 3.0882 no 3_767
H(3) H(24) 3.3809 no 3_767
H(3) H(28) 3.3202 no 2_656
H(3) H(30) 2.8674 no 2_656
H(4) F(1) 2.5125 no 4_455
H(4) F(2) 3.2989 no 4_455
H(4) F(4) 3.4960 no 4_455
H(4) C(12) 3.5300 no 4_455
H(4) B(1) 3.3237 no 4_455
H(4) H(10) 2.8176 no 2_646
H(4) H(19) 2.6118 no 4_455
H(4) H(22) 3.2256 no 3_767
H(4) H(28) 3.4664 no 2_656
H(4) H(30) 3.2312 no 2_656
H(5) F(1) 3.0858 no 4_455
H(5) F(2) 3.1912 no 4_455
H(5) H(7) 3.5516 no 2_646
H(5) H(8) 3.5180 no 2_646
H(5) H(10) 3.5801 no 2_646
H(5) H(13) 3.4436 no 4_555
H(5) H(14) 3.4492 no 4_555
H(5) H(15) 3.0826 no 4_555
H(6) F(1) 3.3619 no 4_455
H(6) F(2) 2.6711 no 4_455
H(6) C(15) 3.3669 no 3_767
H(6) H(11) 3.4953 no 3_767
H(6) H(13) 3.4146 no 4_555
H(6) H(22) 2.8602 no 3_767
H(6) H(23) 2.9951 no 3_767
H(7) F(1) 2.3717 no 3_766
H(7) F(3) 3.5626 no 3_766
H(7) F(6) 3.3110 no 3_766
H(7) B(1) 3.4248 no 3_766
H(7) H(5) 3.5516 no 2_656
H(7) H(14) 3.4298 no 3_666
H(8) F(1) 3.5748 no 3_766
H(8) O(2) 2.6097 no 2_656
H(8) C(17) 3.0671 no 2_656
H(8) C(18) 3.4098 no 2_656
H(8) H(2) 3.2415 no 2_656
H(8) H(5) 3.5180 no 2_656
H(8) H(30) 2.8394 no 2_656
H(9) F(1) 3.1582 no 3_766
H(9) C(11) 3.3630 no 3_766
H(9) C(12) 3.2402 no 3_766
H(9) H(18) 3.4066 no 3_766
H(9) H(19) 3.1807 no 3_766
H(10) F(1) 2.7075 no 3_766
H(10) F(5) 3.2805 no 2_756
H(10) C(1) 3.0428 no 2_656
H(10) C(2) 3.3407 no 2_656
H(10) C(11) 3.4294 no 3_766
H(10) C(12) 3.2281 no 3_766
H(10) H(1) 3.1175 no 2_656
H(10) H(2) 2.3951 no 2_656
H(10) H(4) 2.8176 no 2_656
H(10) H(5) 3.5801 no 2_656
H(10) H(18) 3.1753 no 3_766
H(10) H(19) 2.7768 no 3_766
H(11) F(2) 2.9247 no 2_756
H(11) F(5) 3.3589 no 2_756
H(11) O(2) 3.0695 no 2_656
H(11) C(15) 3.5804 no 3_767
H(11) H(2) 3.0422 no 2_656
H(11) H(6) 3.4953 no 3_767
H(11) H(13) 3.4703 no 2_656
H(11) H(23) 2.7667 no 3_767
H(12) F(2) 2.5209 no 2_756
H(12) F(4) 3.0543 no 2_756
H(12) F(5) 2.6698 no 2_756
H(12) C(11) 3.4864 no 3_766
H(12) B(1) 3.3485 no 2_756
H(12) H(2) 3.5986 no 2_656
H(12) H(18) 2.9759 no 3_766
H(13) F(2) 2.8749 no 1_455
H(13) F(5) 3.3121 no 1_455
H(13) C(15) 3.3101 no 4_454
H(13) H(5) 3.4436 no 4_454
H(13) H(6) 3.4146 no 4_454
H(13) H(11) 3.4703 no 2_646
H(13) H(21) 3.1854 no 4_454
H(13) H(23) 2.7110 no 4_454
H(13) H(24) 3.2221 no 4_454
H(14) F(1) 3.3709 no 1_455
H(14) F(2) 2.6970 no 1_455
H(14) F(3) 3.1260 no 1_455
H(14) F(5) 2.8588 no 1_455
H(14) B(1) 3.3047 no 1_455
H(14) H(5) 3.4492 no 4_454
H(14) H(7) 3.4298 no 3_666
H(15) F(3) 3.4204 no 3_766
H(15) F(6) 3.4282 no 3_766
H(15) O(1) 2.9787 no 4_454
H(15) C(14) 3.5577 no 4_454
H(15) C(17) 3.2927 no 4_454
H(15) C(18) 3.3879 no 4_454
H(15) H(5) 3.0826 no 4_454
H(15) H(21) 2.6025 no 4_454
H(15) H(29) 3.0963 no 4_454
H(15) H(30) 3.2512 no 4_454
H(16) F(1) 2.9080 no 3_766
H(16) F(3) 2.7930 no 3_766
H(16) F(6) 2.4186 no 3_766
H(16) B(1) 3.3411 no 3_766
H(17) F(4) 3.2036 no 4_454
H(17) O(1) 2.6101 no 4_454
H(17) C(14) 3.4212 no 4_454
H(17) C(16) 3.4806 no 4_454
H(17) C(17) 3.3478 no 4_454
H(17) C(18) 3.2495 no 4_454
H(17) H(21) 2.5950 no 4_454
H(17) H(25) 2.9265 no 3_766
H(17) H(26) 3.5757 no 3_766
H(17) H(26) 3.2447 no 4_454
H(17) H(27) 3.2625 no 4_454
H(17) H(29) 2.4828 no 4_454
H(18) F(2) 3.3046 no 4_454
H(18) F(3) 2.6538 no 4_454
H(18) F(4) 2.6427 no 4_454
H(18) F(5) 2.3452 no 4_454
H(18) F(6) 3.1710 no 4_454
H(18) C(5) 3.5923 no 3_766
H(18) B(1) 2.9720 no 4_454
H(18) H(1) 3.5215 no 4_554
H(18) H(9) 3.4066 no 3_766
H(18) H(10) 3.1753 no 3_766
H(18) H(12) 2.9759 no 3_766
H(18) H(25) 3.0512 no 3_766
H(18) H(26) 3.0571 no 4_454
H(18) H(30) 3.3704 no 3_756
H(19) F(1) 2.6859 no .
H(19) F(4) 2.9940 no .
H(19) F(6) 3.4534 no .
H(19) C(2) 3.5024 no 4_554
H(19) C(5) 3.4213 no 3_766
H(19) B(1) 3.3470 no .
H(19) H(1) 3.5865 no 4_554
H(19) H(4) 2.6118 no 4_554
H(19) H(9) 3.1807 no 3_766
H(19) H(10) 2.7768 no 3_766
H(19) H(28) 3.1023 no 3_756
H(19) H(30) 3.4381 no 3_756
H(20) F(1) 3.4230 no .
H(20) F(4) 2.4969 no .
H(20) F(6) 2.7840 no .
H(20) B(1) 3.2946 no .
H(21) C(8) 3.1478 no 4_555
H(21) C(9) 3.0414 no 4_555
H(21) C(10) 2.8220 no 4_555
H(21) H(13) 3.1854 no 4_555
H(21) H(15) 2.6025 no 4_555
H(21) H(17) 2.5950 no 4_555
H(22) F(2) 2.7594 no 2_756
H(22) F(4) 2.7371 no 2_756
H(22) F(5) 3.4845 no 2_756
H(22) C(2) 3.5548 no 3_767
H(22) B(1) 3.3168 no 2_756
H(22) H(3) 3.2612 no 3_767
H(22) H(4) 3.2256 no 3_767
H(22) H(6) 2.8602 no 3_767
H(23) F(2) 3.4834 no 4_455
H(23) O(2) 3.1010 no 4_555
H(23) H(3) 3.0882 no 3_767
H(23) H(6) 2.9951 no 3_767
H(23) H(11) 2.7667 no 3_767
H(23) H(13) 2.7110 no 4_555
H(24) O(2) 2.8542 no 4_555
H(24) C(9) 3.5027 no 4_555
H(24) C(17) 3.4446 no 4_555
H(24) H(3) 3.3809 no 3_767
H(24) H(13) 3.2221 no 4_555
H(24) H(28) 3.1248 no 4_555
H(25) F(4) 3.1729 no 2_756
H(25) C(10) 3.0995 no 3_766
H(25) C(11) 3.1695 no 3_766
H(25) H(17) 2.9265 no 3_766
H(25) H(18) 3.0512 no 3_766
H(25) H(29) 3.0714 no 2_756
H(26) F(3) 3.3569 no .
H(26) F(6) 3.0849 no .
H(26) C(10) 3.2313 no 4_555
H(26) C(11) 3.1227 no 4_555
H(26) C(18) 3.2002 no 2_756
H(26) H(17) 3.5757 no 3_766
H(26) H(17) 3.2447 no 4_555
H(26) H(18) 3.0571 no 4_555
H(26) H(28) 3.2504 no 2_756
H(26) H(29) 2.4955 no 2_756
H(26) H(30) 3.4131 no 2_756
H(27) F(3) 3.5778 no .
H(27) F(4) 3.5406 no .
H(27) F(6) 2.7945 no .
H(27) H(17) 3.2625 no 4_555
H(28) C(12) 3.4554 no 3_756
H(28) H(3) 3.3202 no 2_646
H(28) H(4) 3.4664 no 2_646
H(28) H(19) 3.1023 no 3_756
H(28) H(24) 3.1248 no 4_454
H(28) H(26) 3.2504 no 2_746
H(29) F(3) 3.1230 no 2_746
H(29) F(6) 3.4406 no 2_746
H(29) C(10) 3.3202 no 4_555
H(29) C(16) 3.1941 no 2_746
H(29) H(15) 3.0963 no 4_555
H(29) H(17) 2.4828 no 4_555
H(29) H(25) 3.0714 no 2_746
H(29) H(26) 2.4955 no 2_746
H(30) F(3) 2.5023 no 2_746
H(30) F(5) 3.1538 no 2_746
H(30) F(6) 3.3380 no 2_746
H(30) C(1) 3.2194 no 2_646
H(30) C(2) 3.2767 no 2_646
H(30) H(1) 2.4614 no 2_646
H(30) H(3) 2.8674 no 2_646
H(30) H(4) 3.2312 no 2_646
H(30) H(8) 2.8394 no 2_646
H(30) H(15) 3.2512 no 4_555
H(30) H(18) 3.3704 no 3_756
H(30) H(19) 3.4381 no 3_756
H(30) H(26) 3.4131 no 2_746

loop_
_geom_torsion_atom_site_label_1
_geom_torsion_atom_site_label_2
_geom_torsion_atom_site_label_3
_geom_torsion_atom_site_label_4
_geom_torsion
_geom_torsion_publ_flag
O(1) Cu(1) N(1) C(9) 145.6(3) no
O(1) Cu(1) N(1) C(13) -29.2(2) no
N(1) Cu(1) O(1) C(17) -77.99(18) no
O(1) Cu(1) N(2) C(1) 34.0(3) no
O(1) Cu(1) N(2) C(4) 155.12(17) no
O(1) Cu(1) N(2) C(7) -79.4(3) no
N(2) Cu(1) O(1) C(17) 32.5(4) no
O(1) Cu(1) N(3) C(3) -81.28(17) no
O(1) Cu(1) N(3) C(6) 158.3(2) no
O(1) Cu(1) N(3) C(14) 35.76(19) no
N(3) Cu(1) O(1) C(17) 132.57(18) no
N(1) Cu(1) N(2) C(1) 142.67(15) no
N(1) Cu(1) N(2) C(4) -96.2(2) no
N(1) Cu(1) N(2) C(7) 29.3(2) no
N(2) Cu(1) N(1) C(9) -4.4(3) no
N(2) Cu(1) N(1) C(13) -179.16(19) no
N(1) Cu(1) N(3) C(3) 175.50(18) no
N(1) Cu(1) N(3) C(6) 55.1(4) no
N(1) Cu(1) N(3) C(14) -67.5(3) no
N(3) Cu(1) N(1) C(9) -110.3(3) no
N(3) Cu(1) N(1) C(13) 74.9(3) no
N(2) Cu(1) N(3) C(3) 67.38(17) no
N(2) Cu(1) N(3) C(6) -53.0(3) no
N(2) Cu(1) N(3) C(14) -175.58(18) no
N(3) Cu(1) N(2) C(1) -67.45(16) no
N(3) Cu(1) N(2) C(4) 53.7(2) no
N(3) Cu(1) N(2) C(7) 179.15(19) no
F(5) F(2) B(1) F(1) 147.7(9) no
F(5) F(2) B(1) F(3) 28.7(9) no
F(5) F(2) B(1) F(4) -95.4(9) no
F(5) F(2) B(1) F(6) 41.7(13) no
B(1) F(2) F(5) F(3) -31.1(7) no
F(5) F(3) F(6) B(1) -19.8(15) no
F(6) F(3) F(5) F(2) 56(2) no
F(6) F(3) F(5) B(1) 21.8(17) no
F(5) F(3) B(1) F(1) -135.4(8) no
F(5) F(3) B(1) F(2) -25.1(7) no
F(5) F(3) B(1) F(4) 91.3(8) no
F(5) F(3) B(1) F(6) 161.6(8) no
B(1) F(3) F(5) F(2) 33.7(8) no
F(6) F(3) B(1) F(1) 63.0(12) no
F(6) F(3) B(1) F(2) 173.2(12) no
F(6) F(3) B(1) F(4) -70.4(12) no
F(6) F(3) B(1) F(5) -161.6(12) no
F(2) F(5) B(1) F(1) -54.6(13) no
F(2) F(5) B(1) F(3) -148.4(9) no
F(2) F(5) B(1) F(4) 98.4(6) no
F(2) F(5) B(1) F(6) -163.3(6) no
F(3) F(5) B(1) F(1) 93.8(10) no
F(3) F(5) B(1) F(2) 148.4(9) no
F(3) F(5) B(1) F(4) -113.3(6) no
F(3) F(5) B(1) F(6) -15.0(6) no
F(3) F(6) B(1) F(1) -125.2(9) no
F(3) F(6) B(1) F(2) -16(3) no
F(3) F(6) B(1) F(4) 122.5(8) no
F(3) F(6) B(1) F(5) 17.1(11) no
Cu(1) O(1) C(17) O(2) -14.3(5) no
Cu(1) O(1) C(17) C(18) 164.9(3) no
Cu(1) N(1) C(9) C(8) 8.7(5) no
Cu(1) N(1) C(9) C(10) -173.7(2) no
Cu(1) N(1) C(13) C(12) 174.5(3) no
C(9) N(1) C(13) C(12) -0.6(5) no
C(13) N(1) C(9) C(8) -176.6(3) no
C(13) N(1) C(9) C(10) 0.9(5) no
Cu(1) N(2) C(1) C(2) 68.7(3) no
Cu(1) N(2) C(4) C(5) -6.1(4) no
Cu(1) N(2) C(7) C(8) -63.4(3) no
C(1) N(2) C(4) C(5) 110.3(4) no
C(4) N(2) C(1) C(2) -54.8(4) no
C(1) N(2) C(7) C(8) -174.0(3) no
C(7) N(2) C(1) C(2) -176.5(3) no
C(4) N(2) C(7) C(8) 64.2(5) no
C(7) N(2) C(4) C(5) -130.4(4) no
Cu(1) N(3) C(3) C(2) -66.8(3) no
Cu(1) N(3) C(6) C(5) 6.1(5) no
Cu(1) N(3) C(14) C(15) -177.5(2) no
Cu(1) N(3) C(14) C(16) 56.8(3) no
C(3) N(3) C(6) C(5) -109.6(4) no
C(6) N(3) C(3) C(2) 54.4(4) no
C(3) N(3) C(14) C(15) -64.9(4) no
C(3) N(3) C(14) C(16) 169.4(3) no
C(14) N(3) C(3) C(2) 177.3(3) no
C(6) N(3) C(14) C(15) 58.7(4) no
C(6) N(3) C(14) C(16) -67.0(4) no
C(14) N(3) C(6) C(5) 127.6(4) no
N(2) C(1) C(2) C(3) -59.7(5) no
C(1) C(2) C(3) N(3) 58.6(5) no
N(2) C(4) C(5) C(6) -63.4(5) no
C(4) C(5) C(6) N(3) 63.2(5) no
N(2) C(7) C(8) C(9) 73.0(4) no
C(7) C(8) C(9) N(1) -39.4(5) no
C(7) C(8) C(9) C(10) 143.0(3) no
N(1) C(9) C(10) C(11) 0.1(6) no
C(8) C(9) C(10) C(11) 177.7(3) no
C(9) C(10) C(11) C(12) -1.5(6) no
C(10) C(11) C(12) C(13) 1.7(6) no
C(11) C(12) C(13) N(1) -0.7(6) no
